data_4341115
loop_
_publ_author_name
'Wan, Hongxiang'
'Wang, Congling'
'Zhang, Yu'
'Miao, Hao'
'Zhou, Shuai'
'Xu, Yan'

_publ_section_title
;
 Four 2D &quot;Fully Reduced&quot; Polyoxovanadates: Vanadium Oxide
 Clusters Encapsulating Different Guest Molecules.
;
_journal_issue 19
_journal_name_full 'Inorganic chemistry'
_journal_page_first 10498
_journal_page_last 10505
_journal_paper_doi 10.1021/ic501573p
_journal_volume 53
_journal_year 2014
_chemical_formula_sum 'C35 H137 Cd4 N22 O72 P6 V21'
_chemical_formula_weight 3723.83
_chemical_name_systematic
; 
 ? 
;
_space_group_IT_number 15
_symmetry_cell_setting monoclinic
_symmetry_space_group_name_Hall '-C 2yc'
_symmetry_space_group_name_H-M 'C 1 2/c 1'
_atom_sites_solution_hydrogens geom
_atom_sites_solution_primary direct
_atom_sites_solution_secondary difmap
_audit_creation_method SHELXL-97
_cell_angle_alpha 90.00
_cell_angle_beta 98.958(2)
_cell_angle_gamma 90.00
_cell_formula_units_Z 4
_cell_length_a 16.174(3)
_cell_length_b 32.471(6)
_cell_length_c 26.337(5)
_cell_measurement_reflns_used 12048
_cell_measurement_temperature 296(2)
_cell_measurement_theta_max 25.00
_cell_measurement_theta_min 1.25
_cell_volume 13663(4)
_computing_cell_refinement 'SAINT (Bruker, 2005)'
_computing_data_collection 'APEX2 (Bruker, 2005)'
_computing_data_reduction SAINT
_computing_molecular_graphics SHELXTL
_computing_publication_material SHELXTL
_computing_structure_refinement 'SHELXL-97 (Sheldrick, 1997)'
_computing_structure_solution 'SHELXS-97 (Sheldrick, 1990)'
_diffrn_ambient_temperature 296(2)
_diffrn_measured_fraction_theta_full 0.998
_diffrn_measured_fraction_theta_max 0.998
_diffrn_measurement_device_type 'Bruker Apex2 CCD'
_diffrn_measurement_method '\w scans'
_diffrn_radiation_monochromator graphite
_diffrn_radiation_source 'fine-focus sealed tube'
_diffrn_radiation_type MoK\a
_diffrn_radiation_wavelength 0.71073
_diffrn_reflns_av_R_equivalents 0.0395
_diffrn_reflns_av_sigmaI/netI 0.0372
_diffrn_reflns_limit_h_max 19
_diffrn_reflns_limit_h_min -18
_diffrn_reflns_limit_k_max 38
_diffrn_reflns_limit_k_min -38
_diffrn_reflns_limit_l_max 31
_diffrn_reflns_limit_l_min -30
_diffrn_reflns_number 48015
_diffrn_reflns_theta_full 25.00
_diffrn_reflns_theta_max 25.00
_diffrn_reflns_theta_min 1.25
_exptl_absorpt_coefficient_mu 2.127
_exptl_absorpt_correction_T_max 0.7550
_exptl_absorpt_correction_T_min 0.7272
_exptl_absorpt_correction_type multi-scan
_exptl_absorpt_process_details '(SADABS; Sheldrick, 2003)'
_exptl_crystal_colour dark
_exptl_crystal_density_diffrn 1.810
_exptl_crystal_density_method 'not measured'
_exptl_crystal_description block
_exptl_crystal_F_000 7368
_exptl_crystal_size_max 0.16
_exptl_crystal_size_mid 0.14
_exptl_crystal_size_min 0.14
_refine_diff_density_max 2.329
_refine_diff_density_min -2.189
_refine_diff_density_rms 0.184
_refine_ls_extinction_method none
_refine_ls_goodness_of_fit_ref 1.180
_refine_ls_hydrogen_treatment mixed
_refine_ls_matrix_type full
_refine_ls_number_parameters 773
_refine_ls_number_reflns 12048
_refine_ls_number_restraints 130
_refine_ls_restrained_S_all 1.198
_refine_ls_R_factor_all 0.0810
_refine_ls_R_factor_gt 0.0596
_refine_ls_shift/su_max 0.027
_refine_ls_shift/su_mean 0.000
_refine_ls_structure_factor_coef Fsqd
_refine_ls_weighting_details 'calc w=1/[\s^2^(Fo^2^)+(0.1209P)^2^+34.1263P] where P=(Fo^2^+2Fc^2^)/3'
_refine_ls_weighting_scheme calc
_refine_ls_wR_factor_gt 0.1933
_refine_ls_wR_factor_ref 0.2080
_reflns_number_gt 9036
_reflns_number_total 12048
_reflns_threshold_expression >2sigma(I)
_cod_data_source_file ic501573p_si_002.cif
_cod_data_source_block wcl-30
_cod_depositor_comments
;
The following automatic conversions were performed:

'_symmetry_cell_setting' value 'Monoclinic' changed to 'monoclinic'
according to
/home/saulius/struct/COD-crude-data--automatic-downloads/rss-feeds/ACS/lib/dictionaries/cif_core.dic
dictionary named 'cif_core.dic' version 2.4.2 from 2011-04-26.

Automatic conversion script
Id: cif_fix_values 2281 2013-09-26 08:29:07Z andrius 

 Adding full bibliography for 4341112--4341115.cif.
;
_cod_original_sg_symbol_H-M C2/c
_cod_database_code 4341115

loop_
_symmetry_equiv_pos_as_xyz
'x, y, z'
'-x, y, -z+1/2'
'x+1/2, y+1/2, z'
'-x+1/2, y+1/2, -z+1/2'
'-x, -y, -z'
'x, -y, z-1/2'
'-x+1/2, -y+1/2, -z'
'x+1/2, -y+1/2, z-1/2'

loop_
_atom_site_label
_atom_site_type_symbol
_atom_site_fract_x
_atom_site_fract_y
_atom_site_fract_z
_atom_site_U_iso_or_equiv
_atom_site_adp_type
_atom_site_occupancy
_atom_site_symmetry_multiplicity
_atom_site_calc_flag
_atom_site_refinement_flags
Cd1 Cd 1.5000 0.115096(18) 0.2500 0.05009(16) Uani 1 2 d S
Cd2 Cd 1.0000 0.0000 0.0000 0.05071(16) Uani 1 2 d S
Cd3 Cd 0.84319(3) 0.316571(18) 0.064403(18) 0.07173(16) Uani 1 1 d .
V1 V 1.24090(5) 0.21240(2) 0.29078(3) 0.03222(19) Uani 1 1 d .
V2 V 1.17415(5) 0.05807(2) 0.22535(3) 0.0345(2) Uani 1 1 d .
V3 V 1.27019(5) 0.12323(2) 0.33285(3) 0.03272(19) Uani 1 1 d .
V4 V 1.10947(5) 0.10356(2) 0.41456(3) 0.03251(19) Uani 1 1 d .
V5 V 1.10139(5) 0.26238(2) 0.26162(3) 0.03105(19) Uani 1 1 d .
V6 V 1.17850(5) 0.21790(2) 0.15806(3) 0.0333(2) Uani 1 1 d .
V7 V 1.00001(5) 0.17651(2) 0.41654(3) 0.03238(19) Uani 1 1 d .
V8 V 1.0000 0.00171(3) 0.2500 0.0360(3) Uani 1 2 d S
V9 V 1.16524(5) 0.20998(2) 0.38570(3) 0.03038(19) Uani 1 1 d .
V10 V 0.88229(5) 0.11669(2) 0.37433(3) 0.0333(2) Uani 1 1 d .
V11 V 1.16630(5) 0.04786(2) 0.33043(3) 0.0358(2) Uani 1 1 d .
P1 P 1.28009(7) 0.14015(4) 0.21053(4) 0.0323(3) Uani 1 1 d .
P2 P 1.00349(7) 0.26573(4) 0.14387(4) 0.0316(3) Uani 1 1 d .
P3 P 1.02057(8) 0.03159(4) 0.13671(4) 0.0344(3) Uani 1 1 d .
O1 O 1.11629(19) 0.16270(10) 0.41356(11) 0.0337(8) Uani 1 1 d .
O2 O 1.23597(19) 0.07651(10) 0.28912(12) 0.0355(8) Uani 1 1 d .
O3 O 1.16075(19) 0.22171(10) 0.22877(11) 0.0368(8) Uani 1 1 d .
O4 O 1.16449(18) 0.24329(9) 0.32466(11) 0.0296(7) Uani 1 1 d .
O5 O 1.23813(19) 0.17779(10) 0.35086(12) 0.0345(8) Uani 1 1 d .
O6 O 0.9919(2) 0.11713(10) 0.41424(11) 0.0348(8) Uani 1 1 d .
O7 O 1.27509(19) 0.15571(10) 0.26674(11) 0.0345(8) Uani 1 1 d .
O8 O 0.95599(19) 0.22787(9) 0.11636(11) 0.0332(8) Uani 1 1 d .
O9 O 1.2195(2) 0.23498(10) 0.43287(12) 0.0409(9) Uani 1 1 d .
O10 O 1.00136(19) 0.26044(10) 0.20335(11) 0.0354(8) Uani 1 1 d .
O11 O 1.0840(2) 0.06571(9) 0.16194(11) 0.0352(8) Uani 1 1 d .
O12 O 1.1954(2) 0.09609(10) 0.37234(12) 0.0376(8) Uani 1 1 d .
O13 O 1.0927(2) 0.03935(10) 0.26621(12) 0.0389(9) Uani 1 1 d .
O14 O 1.0193(2) -0.00244(9) 0.17598(12) 0.0396(9) Uani 1 1 d .
O15 O 1.09407(19) 0.26345(10) 0.13586(12) 0.0364(8) Uani 1 1 d .
O16 O 1.19915(19) 0.11283(10) 0.19400(11) 0.0351(8) Uani 1 1 d .
O17 O 0.89889(19) 0.17475(10) 0.36592(12) 0.0378(9) Uani 1 1 d .
O18 O 0.9315(2) 0.05286(10) 0.12782(12) 0.0373(8) Uani 1 1 d .
O19 O 1.3645(2) 0.11546(11) 0.36028(14) 0.0479(10) Uani 1 1 d .
O20 O 1.1480(2) 0.08828(11) 0.47167(12) 0.0434(9) Uani 1 1 d .
O21 O 0.9830(2) 0.19288(12) 0.47125(13) 0.0497(10) Uani 1 1 d .
O22 O 1.27375(19) 0.17736(10) 0.17541(12) 0.0375(8) Uani 1 1 d .
O23 O 1.0456(2) 0.01750(11) 0.08777(12) 0.0467(10) Uani 1 1 d .
O24 O 1.1356(2) 0.30777(11) 0.25471(14) 0.0491(10) Uani 1 1 d .
O25 O 1.3240(2) 0.23948(11) 0.29168(15) 0.0493(10) Uani 1 1 d .
O26 O 1.3568(2) 0.11470(11) 0.20905(13) 0.0452(10) Uani 1 1 d .
O27 O 1.2119(3) 0.00577(11) 0.35177(15) 0.0551(11) Uani 1 1 d .
O28 O 0.9601(2) 0.30463(10) 0.12543(14) 0.0460(10) Uani 1 1 d .
O29 O 1.2279(2) 0.02074(12) 0.20809(15) 0.0556(11) Uani 1 1 d .
O30 O 0.8193(2) 0.10834(12) 0.41466(13) 0.0519(11) Uani 1 1 d .
N3 N 0.9164(4) -0.04996(14) 0.2322(2) 0.0650(16) Uani 1 1 d .
H3D H 0.8825 -0.0519 0.2561 0.078 Uiso 1 1 calc R
H3E H 0.8843 -0.0458 0.2015 0.078 Uiso 1 1 calc R
N9 N 0.8892(3) 0.27836(17) 0.00156(18) 0.0616(15) Uani 1 1 d .
H9B H 0.9136 0.2552 0.0154 0.074 Uiso 1 1 calc R
H9C H 0.8453 0.2711 -0.0221 0.074 Uiso 1 1 calc R
N2 N 1.2696(3) 0.26657(17) 0.1704(2) 0.0724(15) Uani 1 1 d U
H2B H 1.2443 0.2907 0.1750 0.087 Uiso 1 1 calc R
H2C H 1.3072 0.2613 0.1986 0.087 Uiso 1 1 calc R
N4 N 1.0048(4) 0.06815(16) -0.0227(2) 0.0711(17) Uani 1 1 d .
H4B H 0.9598 0.0744 -0.0460 0.085 Uiso 1 1 calc R
H4C H 1.0040 0.0841 0.0052 0.085 Uiso 1 1 calc R
N11 N 0.7739(3) 0.3277(2) 0.13098(18) 0.0735(17) Uani 1 1 d .
H11E H 0.7908 0.3094 0.1562 0.088 Uiso 1 1 calc R
H11F H 0.7853 0.3532 0.1436 0.088 Uiso 1 1 calc R
N1 N 1.2163(3) 0.22476(19) 0.08319(19) 0.0751(15) Uani 1 1 d U
H1B H 1.2442 0.2019 0.0766 0.090 Uiso 1 1 calc R
H1C H 1.1698 0.2262 0.0595 0.090 Uiso 1 1 calc R
N10 N 0.7061(3) 0.32702(19) 0.02642(19) 0.0737(17) Uani 1 1 d .
H10M H 0.7036 0.3486 0.0048 0.088 Uiso 1 1 calc R
H10N H 0.6874 0.3046 0.0080 0.088 Uiso 1 1 calc R
N6 N 1.5468(4) 0.06019(17) 0.2065(3) 0.103(2) Uani 1 1 d D
H6C H 1.5165 0.0586 0.1748 0.123 Uiso 1 1 calc R
H6D H 1.6006 0.0643 0.2029 0.123 Uiso 1 1 calc RD
N8 N 0.9181(5) 0.3631(2) 0.0238(3) 0.103(3) Uani 1 1 d .
H8D H 0.8902 0.3871 0.0189 0.123 Uiso 1 1 calc R
H8E H 0.9682 0.3679 0.0430 0.123 Uiso 1 1 calc R
N7 N 1.5131(4) 0.1724(2) 0.1989(3) 0.097(2) Uani 1 1 d U
H7A H 1.5672 0.1758 0.1955 0.116 Uiso 1 1 calc R
H7B H 1.4836 0.1684 0.1674 0.116 Uiso 1 1 calc R
C14 C 0.9485(6) 0.3014(3) -0.0229(3) 0.113(3) Uani 1 1 d .
H14A H 0.9998 0.3002 0.0024 0.136 Uiso 1 1 calc R
C7 C 1.0795(6) 0.0756(3) -0.0438(4) 0.109(3) Uani 1 1 d .
H7C H 1.0633 0.0631 -0.0777 0.131 Uiso 1 1 calc R
C4 C 0.9642(5) -0.0891(2) 0.2307(3) 0.116(4) Uani 1 1 d D
H4A H 0.9894 -0.0854 0.1995 0.139 Uiso 1 1 calc R
C18 C 0.6325(5) 0.3359(3) 0.1554(3) 0.111(3) Uani 1 1 d .
H18A H 0.5743 0.3308 0.1432 0.166 Uiso 1 1 calc R
H18B H 0.6406 0.3647 0.1631 0.166 Uiso 1 1 calc R
H18C H 0.6499 0.3200 0.1860 0.166 Uiso 1 1 calc R
C17 C 0.6542(5) 0.3347(3) 0.0647(3) 0.091(3) Uani 1 1 d .
H17A H 0.6422 0.3640 0.0646 0.109 Uiso 1 1 calc R
H17B H 0.6014 0.3206 0.0544 0.109 Uiso 1 1 calc R
C2 C 1.3144(5) 0.2690(3) 0.1223(3) 0.111(2) Uani 1 1 d U
H2A H 1.3543 0.2462 0.1280 0.133 Uiso 1 1 calc R
C16 C 0.6844(5) 0.3235(3) 0.1140(3) 0.102(3) Uani 1 1 d U
H16A H 0.6772 0.2935 0.1128 0.122 Uiso 1 1 calc R
C6 C 1.1515(6) 0.0500(3) -0.0246(5) 0.120(4) Uani 1 1 d .
H6A H 1.1929 0.0532 -0.0473 0.144 Uiso 1 1 calc R
H6B H 1.1762 0.0600 0.0090 0.144 Uiso 1 1 calc R
C11 C 1.4846(6) 0.2075(3) 0.2202(4) 0.113(3) Uani 1 1 d U
H11A H 1.4245 0.2021 0.2179 0.136 Uiso 1 1 calc R
C15 C 0.9733(7) 0.2795(4) -0.0693(4) 0.145(4) Uani 1 1 d U
H15A H 1.0140 0.2957 -0.0833 0.217 Uiso 1 1 calc R
H15B H 0.9248 0.2758 -0.0950 0.217 Uiso 1 1 calc R
H15C H 0.9969 0.2531 -0.0590 0.217 Uiso 1 1 calc R
C13 C 0.9295(9) 0.3452(3) -0.0262(4) 0.150(4) Uani 1 1 d .
H13A H 0.8789 0.3494 -0.0507 0.180 Uiso 1 1 calc R
H13B H 0.9747 0.3595 -0.0390 0.180 Uiso 1 1 calc R
C1 C 1.2655(6) 0.2582(3) 0.0768(3) 0.109(2) Uani 1 1 d U
H1A H 1.2301 0.2812 0.0640 0.131 Uiso 1 1 calc R
H1D H 1.3011 0.2517 0.0514 0.131 Uiso 1 1 calc R
C12 C 1.4885(9) 0.2541(4) 0.2201(6) 0.077(4) Uani 0.50 1 d PU
H12A H 1.4353 0.2671 0.2077 0.092 Uiso 0.50 1 calc PR
H12B H 1.5324 0.2650 0.2027 0.092 Uiso 0.50 1 calc PR
C9 C 1.5395(7) 0.0214(3) 0.2339(5) 0.183(6) Uani 1 1 d D
H9A H 1.5793 0.0303 0.2638 0.219 Uiso 1 1 calc R
C8 C 1.0907(8) 0.1177(4) -0.0592(5) 0.164(5) Uani 1 1 d .
H8A H 1.0372 0.1294 -0.0725 0.247 Uiso 1 1 calc R
H8B H 1.1259 0.1182 -0.0853 0.247 Uiso 1 1 calc R
H8C H 1.1163 0.1334 -0.0300 0.247 Uiso 1 1 calc R
C5 C 0.9212(12) -0.1277(4) 0.2204(7) 0.102(6) Uani 0.50 1 d P
H5A H 0.9614 -0.1496 0.2218 0.153 Uiso 0.50 1 calc PR
H5B H 0.8882 -0.1269 0.1868 0.153 Uiso 0.50 1 calc PR
H5C H 0.8853 -0.1324 0.2456 0.153 Uiso 0.50 1 calc PR
C3 C 1.3684(8) 0.3043(4) 0.1235(7) 0.204(6) Uani 1 1 d U
H3A H 1.3961 0.3040 0.0938 0.307 Uiso 1 1 calc R
H3B H 1.4094 0.3035 0.1540 0.307 Uiso 1 1 calc R
H3C H 1.3358 0.3290 0.1234 0.307 Uiso 1 1 calc R
N5 N 1.1342(3) 0.00772(18) -0.0205(2) 0.0758(18) Uani 1 1 d .
H5D H 1.1719 -0.0038 0.0041 0.091 Uiso 1 1 calc R
H5E H 1.1375 -0.0050 -0.0505 0.091 Uiso 1 1 calc R
C1A C 1.0370(7) 0.1468(3) 0.2745(3) 0.121(4) Uani 1 1 d .
O1W O 1.1497(9) -0.0547(4) 0.1131(6) 0.129(4) Uani 0.50 1 d PU
O2W O 1.2405(10) -0.0631(4) 0.2095(6) 0.137(4) Uani 0.50 1 d PU
O3W O 0.9909(9) 0.3764(4) 0.1823(6) 0.261(5) Uani 1 1 d U
O4W O 0.7024(9) 0.1513(4) 0.4661(5) 0.252(5) Uani 1 1 d U
O3A O 1.1057(9) 0.1369(5) 0.2653(6) 0.080(4) Uani 0.33 1 d PU
O2A O 1.0392(9) 0.1779(4) 0.2977(5) 0.076(4) Uani 0.33 1 d PU
O1A O 1.0250(12) 0.1225(6) 0.3043(7) 0.105(5) Uani 0.33 1 d PU
O5W O 1.3311(10) 0.0624(5) 0.4633(7) 0.300(5) Uani 1 1 d U
O6W O 1.2359(12) 0.0124(6) 0.0921(7) 0.179(5) Uani 0.50 1 d PU
O7W O 1.3501(15) 0.0540(7) 0.1295(9) 0.222(6) Uani 0.50 1 d PU
C10 C 1.5991(13) -0.0105(5) 0.2187(14) 0.355(7) Uani 0.50 1 d PDU
H10A H 1.6508 0.0025 0.2143 0.533 Uiso 0.50 1 calc PRD
H10B H 1.5747 -0.0232 0.1869 0.533 Uiso 0.50 1 calc PR
H10C H 1.6096 -0.0311 0.2450 0.533 Uiso 0.50 1 calc PR

loop_
_atom_site_aniso_label
_atom_site_aniso_U_11
_atom_site_aniso_U_22
_atom_site_aniso_U_33
_atom_site_aniso_U_23
_atom_site_aniso_U_13
_atom_site_aniso_U_12
Cd1 0.0425(3) 0.0500(3) 0.0567(3) 0.000 0.0040(3) 0.000
Cd2 0.0594(3) 0.0543(3) 0.0370(3) -0.0091(2) 0.0028(3) 0.0020(3)
Cd3 0.0608(3) 0.1066(4) 0.0461(2) 0.0122(2) 0.0030(2) 0.0228(3)
V1 0.0259(4) 0.0403(4) 0.0296(4) -0.0008(3) 0.0018(3) -0.0029(3)
V2 0.0363(4) 0.0364(4) 0.0289(4) -0.0029(3) -0.0012(3) 0.0054(3)
V3 0.0269(4) 0.0416(4) 0.0276(4) -0.0001(3) -0.0024(3) 0.0024(3)
V4 0.0345(4) 0.0390(4) 0.0218(3) 0.0039(3) -0.0028(3) -0.0018(3)
V5 0.0295(4) 0.0355(4) 0.0266(4) -0.0001(3) -0.0006(3) -0.0028(3)
V6 0.0286(4) 0.0434(4) 0.0278(4) 0.0034(3) 0.0040(3) -0.0026(3)
V7 0.0323(4) 0.0423(4) 0.0214(3) -0.0008(3) 0.0005(3) -0.0027(3)
V8 0.0446(6) 0.0285(5) 0.0322(6) 0.000 -0.0030(5) 0.000
V9 0.0302(4) 0.0372(4) 0.0220(3) -0.0030(3) -0.0015(3) -0.0037(3)
V10 0.0320(4) 0.0426(4) 0.0245(4) 0.0039(3) 0.0020(3) -0.0033(3)
V11 0.0389(4) 0.0350(4) 0.0306(4) 0.0028(3) -0.0038(3) 0.0036(3)
P1 0.0239(5) 0.0443(6) 0.0281(6) -0.0020(5) 0.0020(4) 0.0027(5)
P2 0.0329(6) 0.0348(6) 0.0256(5) 0.0028(5) -0.0004(5) 0.0003(5)
P3 0.0380(6) 0.0355(6) 0.0274(6) -0.0068(5) -0.0025(5) 0.0037(5)
O1 0.0319(16) 0.0404(17) 0.0268(15) -0.0003(13) -0.0014(13) -0.0020(14)
O2 0.0310(16) 0.0421(17) 0.0311(16) -0.0027(14) -0.0027(13) 0.0023(14)
O3 0.0339(16) 0.0473(18) 0.0283(15) 0.0008(14) 0.0016(13) 0.0089(15)
O4 0.0276(15) 0.0330(15) 0.0274(15) -0.0016(12) 0.0019(12) 0.0050(13)
O5 0.0320(16) 0.0403(17) 0.0305(15) 0.0018(13) 0.0026(13) 0.0036(14)
O6 0.0373(17) 0.0391(17) 0.0253(15) 0.0042(13) -0.0038(13) -0.0012(14)
O7 0.0310(16) 0.0430(17) 0.0280(15) -0.0022(14) -0.0002(13) 0.0024(14)
O8 0.0330(16) 0.0355(16) 0.0292(15) 0.0015(13) -0.0007(13) -0.0001(14)
O9 0.0382(18) 0.0513(19) 0.0305(16) -0.0070(15) -0.0034(14) -0.0051(16)
O10 0.0294(16) 0.0459(18) 0.0295(16) 0.0006(14) 0.0004(13) 0.0023(14)
O11 0.0385(17) 0.0381(16) 0.0260(15) -0.0030(13) -0.0041(13) -0.0012(14)
O12 0.0388(17) 0.0432(18) 0.0298(16) -0.0040(14) 0.0025(14) -0.0051(15)
O13 0.0408(18) 0.0415(17) 0.0316(16) -0.0005(14) -0.0037(14) -0.0025(15)
O14 0.052(2) 0.0311(16) 0.0324(17) -0.0050(13) -0.0029(15) 0.0058(15)
O15 0.0349(16) 0.0417(17) 0.0327(16) 0.0077(14) 0.0059(13) -0.0030(14)
O16 0.0310(16) 0.0426(17) 0.0295(16) 0.0021(13) -0.0023(13) 0.0010(14)
O17 0.0328(16) 0.0460(18) 0.0311(16) 0.0027(14) -0.0064(14) -0.0001(15)
O18 0.0364(17) 0.0400(17) 0.0329(16) -0.0017(14) -0.0031(14) 0.0052(14)
O19 0.0358(18) 0.059(2) 0.0442(19) -0.0043(17) -0.0077(16) 0.0072(17)
O20 0.0482(19) 0.0508(19) 0.0276(16) 0.0080(15) -0.0052(15) -0.0015(17)
O21 0.057(2) 0.062(2) 0.0320(17) -0.0054(16) 0.0109(16) -0.0053(18)
O22 0.0282(15) 0.0503(19) 0.0348(16) 0.0017(15) 0.0080(13) -0.0019(14)
O23 0.053(2) 0.054(2) 0.0312(17) -0.0093(16) -0.0015(16) 0.0061(17)
O24 0.056(2) 0.0440(19) 0.045(2) 0.0033(16) 0.0014(17) -0.0127(17)
O25 0.0319(17) 0.053(2) 0.064(2) -0.0053(18) 0.0113(16) -0.0064(16)
O26 0.0306(17) 0.059(2) 0.0466(19) -0.0059(17) 0.0066(15) 0.0095(16)
O27 0.064(2) 0.0415(19) 0.055(2) 0.0120(17) -0.0063(19) 0.0166(18)
O28 0.0448(19) 0.0406(18) 0.049(2) 0.0071(16) -0.0036(16) 0.0028(16)
O29 0.057(2) 0.052(2) 0.054(2) -0.0117(18) -0.0004(18) 0.0141(19)
O30 0.048(2) 0.072(2) 0.0368(18) 0.0036(17) 0.0114(16) -0.0076(19)
N3 0.089(4) 0.047(3) 0.057(3) -0.002(2) 0.001(3) -0.019(3)
N9 0.063(3) 0.077(3) 0.044(3) 0.011(2) 0.005(2) -0.008(3)
N2 0.043(2) 0.082(3) 0.089(3) 0.035(3) 0.000(2) -0.016(2)
N4 0.105(4) 0.062(3) 0.053(3) -0.001(2) 0.030(3) 0.012(3)
N11 0.071(3) 0.113(4) 0.031(2) 0.005(3) -0.009(2) 0.032(3)
N1 0.073(3) 0.105(4) 0.054(2) 0.030(3) 0.033(2) 0.015(3)
N10 0.080(4) 0.095(4) 0.040(3) -0.007(3) -0.011(3) 0.028(3)
N6 0.106(4) 0.077(4) 0.137(5) -0.036(4) 0.057(4) -0.032(3)
N8 0.126(6) 0.080(4) 0.103(5) 0.001(4) 0.021(4) -0.006(4)
N7 0.058(3) 0.118(4) 0.116(4) 0.036(4) 0.016(3) 0.000(3)
C14 0.156(7) 0.104(6) 0.100(5) -0.012(5) 0.084(5) -0.010(6)
C7 0.117(6) 0.087(5) 0.137(7) 0.030(5) 0.064(5) -0.002(5)
C4 0.155(9) 0.036(3) 0.140(8) -0.011(4) -0.027(6) -0.004(4)
C18 0.095(5) 0.157(8) 0.088(5) 0.019(6) 0.038(4) 0.044(6)
C17 0.061(4) 0.149(7) 0.058(4) -0.014(5) -0.007(3) 0.011(5)
C2 0.076(3) 0.140(4) 0.117(4) 0.063(3) 0.019(3) -0.039(3)
C16 0.083(4) 0.139(6) 0.084(4) 0.008(4) 0.015(4) 0.019(4)
C6 0.099(6) 0.105(7) 0.167(9) -0.005(6) 0.054(6) -0.006(5)
C11 0.094(4) 0.090(4) 0.147(5) 0.014(4) -0.011(4) -0.002(4)
C15 0.145(6) 0.164(7) 0.132(6) -0.010(5) 0.046(5) -0.022(5)
C13 0.224(11) 0.129(8) 0.114(6) 0.053(6) 0.082(7) 0.002(8)
C1 0.108(4) 0.136(4) 0.091(4) 0.031(4) 0.037(3) -0.020(4)
C12 0.060(6) 0.070(6) 0.101(7) 0.009(5) 0.011(5) 0.002(5)
C9 0.222(13) 0.085(6) 0.253(17) 0.021(8) 0.075(11) 0.054(7)
C8 0.213(12) 0.131(9) 0.164(10) 0.020(8) 0.077(9) -0.020(9)
C5 0.134(13) 0.046(7) 0.135(14) -0.020(8) 0.046(11) -0.025(8)
C3 0.150(9) 0.187(11) 0.272(14) 0.045(10) 0.021(10) -0.070(8)
N5 0.060(3) 0.084(4) 0.080(4) -0.020(3) -0.001(3) 0.004(3)
C1A 0.128(8) 0.158(9) 0.064(5) 0.036(5) -0.028(5) -0.005(7)
O1W 0.130(6) 0.100(6) 0.148(7) -0.040(5) -0.007(5) 0.045(5)
O2W 0.150(7) 0.112(6) 0.149(7) 0.003(6) 0.025(6) 0.007(6)
O3W 0.255(7) 0.228(7) 0.294(8) -0.016(6) 0.019(6) -0.010(6)
O4W 0.249(7) 0.246(7) 0.264(7) 0.019(6) 0.046(6) -0.005(6)
O3A 0.063(6) 0.096(7) 0.083(6) 0.015(5) 0.014(5) 0.006(5)
O2A 0.077(6) 0.072(6) 0.074(6) -0.037(5) -0.002(5) -0.009(5)
O1A 0.112(7) 0.103(7) 0.095(7) 0.002(6) 0.005(6) 0.004(6)
O5W 0.290(8) 0.289(8) 0.311(8) 0.015(6) 0.012(6) -0.014(6)
O6W 0.181(8) 0.192(8) 0.166(8) -0.020(6) 0.030(6) 0.027(6)
O7W 0.216(8) 0.237(8) 0.216(9) -0.025(7) 0.046(6) 0.021(7)
C10 0.360(9) 0.352(10) 0.353(10) -0.004(7) 0.055(7) 0.004(7)

loop_
_atom_type_symbol
_atom_type_description
_atom_type_scat_dispersion_real
_atom_type_scat_dispersion_imag
_atom_type_scat_source
C C 0.0033 0.0016 'International Tables Vol C Tables 4.2.6.8 and 6.1.1.4'
H H 0.0000 0.0000 'International Tables Vol C Tables 4.2.6.8 and 6.1.1.4'
N N 0.0061 0.0033 'International Tables Vol C Tables 4.2.6.8 and 6.1.1.4'
O O 0.0106 0.0060 'International Tables Vol C Tables 4.2.6.8 and 6.1.1.4'
P P 0.1023 0.0942 'International Tables Vol C Tables 4.2.6.8 and 6.1.1.4'
V V 0.3005 0.5294 'International Tables Vol C Tables 4.2.6.8 and 6.1.1.4'
Cd Cd -0.8075 1.2024 'International Tables Vol C Tables 4.2.6.8 and 6.1.1.4'

loop_
_geom_angle_atom_site_label_1
_geom_angle_atom_site_label_2
_geom_angle_atom_site_label_3
_geom_angle
_geom_angle_site_symmetry_1
_geom_angle_site_symmetry_3
N6 Cd1 N6 79.0(3) 2_855 .
N6 Cd1 N7 105.3(2) 2_855 2_855
N6 Cd1 N7 166.2(2) . 2_855
N6 Cd1 N7 166.2(2) 2_855 .
N6 Cd1 N7 105.3(2) . .
N7 Cd1 N7 73.6(4) 2_855 .
N6 Cd1 O26 98.08(19) 2_855 2_855
N6 Cd1 O26 81.45(19) . 2_855
N7 Cd1 O26 84.99(17) 2_855 2_855
N7 Cd1 O26 95.50(17) . 2_855
N6 Cd1 O26 81.45(19) 2_855 .
N6 Cd1 O26 98.08(19) . .
N7 Cd1 O26 95.50(17) 2_855 .
N7 Cd1 O26 84.99(17) . .
O26 Cd1 O26 179.39(18) 2_855 .
N4 Cd2 N4 180.0(4) 5_755 .
N4 Cd2 N5 76.5(2) 5_755 5_755
N4 Cd2 N5 103.5(2) . 5_755
N4 Cd2 N5 103.5(2) 5_755 .
N4 Cd2 N5 76.5(2) . .
N5 Cd2 N5 180.0(3) 5_755 .
N4 Cd2 O23 89.74(16) 5_755 .
N4 Cd2 O23 90.26(16) . .
N5 Cd2 O23 87.66(17) 5_755 .
N5 Cd2 O23 92.34(17) . .
N4 Cd2 O23 90.26(16) 5_755 5_755
N4 Cd2 O23 89.74(16) . 5_755
N5 Cd2 O23 92.34(17) 5_755 5_755
N5 Cd2 O23 87.66(17) . 5_755
O23 Cd2 O23 180.00(18) . 5_755
N11 Cd3 N9 155.4(2) . .
N11 Cd3 N8 128.2(2) . .
N9 Cd3 N8 76.4(2) . .
N11 Cd3 N10 75.73(18) . .
N9 Cd3 N10 99.48(18) . .
N8 Cd3 N10 104.0(2) . .
N11 Cd3 O28 86.44(16) . .
N9 Cd3 O28 95.12(15) . .
N8 Cd3 O28 90.0(2) . .
N10 Cd3 O28 161.74(17) . .
O25 V1 O4 107.82(16) . .
O25 V1 O3 112.02(17) . .
O4 V1 O3 85.17(13) . .
O25 V1 O5 115.46(17) . .
O4 V1 O5 79.96(13) . .
O3 V1 O5 132.51(14) . .
O25 V1 O7 103.36(16) . .
O4 V1 O7 146.95(13) . .
O3 V1 O7 93.26(13) . .
O5 V1 O7 76.96(13) . .
O25 V1 V5 108.99(13) . .
O4 V1 V5 43.18(8) . .
O3 V1 V5 43.37(10) . .
O5 V1 V5 116.08(10) . .
O7 V1 V5 133.08(9) . .
O25 V1 V9 117.35(14) . .
O4 V1 V9 40.26(9) . .
O3 V1 V9 113.93(10) . .
O5 V1 V9 39.73(10) . .
O7 V1 V9 113.90(9) . .
V5 V1 V9 79.88(3) . .
O25 V1 V3 115.12(13) . .
O4 V1 V3 113.26(9) . .
O3 V1 V3 119.25(10) . .
O5 V1 V3 36.35(10) . .
O7 V1 V3 40.60(9) . .
V5 V1 V3 135.38(4) . .
V9 V1 V3 74.55(3) . .
O29 V2 O2 104.71(17) . .
O29 V2 O13 111.68(18) . .
O2 V2 O13 85.27(14) . .
O29 V2 O16 113.42(18) . .
O2 V2 O16 88.44(13) . .
O13 V2 O16 134.58(14) . .
O29 V2 O11 102.07(16) . .
O2 V2 O11 152.17(13) . .
O13 V2 O11 91.83(13) . .
O16 V2 O11 73.99(12) . .
O29 V2 V11 107.49(15) . .
O2 V2 V11 43.06(10) . .
O13 V2 V11 43.29(9) . .
O16 V2 V11 123.16(9) . .
O11 V2 V11 132.85(10) . .
O19 V3 O5 107.92(16) . .
O19 V3 O12 108.52(17) . .
O5 V3 O12 94.14(14) . .
O19 V3 O2 108.00(16) . .
O5 V3 O2 143.68(13) . .
O12 V3 O2 79.47(14) . .
O19 V3 O7 107.71(17) . .
O5 V3 O7 77.47(13) . .
O12 V3 O7 143.64(13) . .
O2 V3 O7 86.74(13) . .
O19 V3 V11 112.10(14) . .
O5 V3 V11 126.26(10) . .
O12 V3 V11 39.87(9) . .
O2 V3 V11 39.67(10) . .
O7 V3 V11 120.27(9) . .
O19 V3 V1 112.87(14) . .
O5 V3 V1 36.81(9) . .
O12 V3 V1 123.00(10) . .
O2 V3 V1 120.33(10) . .
O7 V3 V1 40.66(9) . .
V11 V3 V1 134.98(3) . .
O20 V4 O1 107.75(15) . .
O20 V4 O12 106.86(16) . .
O1 V4 O12 93.99(14) . .
O20 V4 O6 107.97(16) . .
O1 V4 O6 80.35(13) . .
O12 V4 O6 144.77(13) . .
O20 V4 O18 107.89(16) . 2_755
O1 V4 O18 144.30(13) . 2_755
O12 V4 O18 77.59(13) . 2_755
O6 V4 O18 86.92(13) . 2_755
O20 V4 V7 112.01(13) . .
O1 V4 V7 40.35(9) . .
O12 V4 V7 126.72(10) . .
O6 V4 V7 40.06(9) . .
O18 V4 V7 120.69(9) 2_755 .
O20 V4 V11 111.78(13) . .
O1 V4 V11 123.17(10) . .
O12 V4 V11 36.39(9) . .
O6 V4 V11 121.65(9) . .
O18 V4 V11 41.21(10) 2_755 .
V7 V4 V11 136.20(3) . .
O24 V5 O4 104.53(16) . .
O24 V5 O3 112.22(18) . .
O4 V5 O3 86.08(13) . .
O24 V5 O10 113.89(17) . 2_755
O4 V5 O10 87.67(13) . 2_755
O3 V5 O10 133.57(14) . 2_755
O24 V5 O10 100.97(16) . .
O4 V5 O10 153.19(13) . .
O3 V5 O10 91.91(13) . .
O10 V5 O10 74.45(14) 2_755 .
O24 V5 V1 106.80(14) . .
O4 V5 V1 43.32(9) . .
O3 V5 V1 44.16(9) . .
O10 V5 V1 122.91(9) 2_755 .
O10 V5 V1 134.33(10) . .
O17 V6 O3 100.18(14) 2_755 .
O17 V6 O22 91.94(14) 2_755 .
O3 V6 O22 92.64(13) . .
O17 V6 O15 93.55(13) 2_755 .
O3 V6 O15 92.11(13) . .
O22 V6 O15 172.00(14) . .
O17 V6 N2 169.32(19) 2_755 .
O3 V6 N2 90.49(19) . .
O22 V6 N2 87.95(17) . .
O15 V6 N2 85.58(17) . .
O17 V6 N1 92.15(19) 2_755 .
O3 V6 N1 167.64(19) . .
O22 V6 N1 87.68(18) . .
O15 V6 N1 86.31(18) . .
N2 V6 N1 77.2(2) . .
O21 V7 O6 109.83(17) . .
O21 V7 O17 112.55(17) . .
O6 V7 O17 84.46(13) . .
O21 V7 O1 114.55(16) . .
O6 V7 O1 80.23(14) . .
O17 V7 O1 132.90(14) . .
O21 V7 O8 103.27(16) . 2_755
O6 V7 O8 145.27(14) . 2_755
O17 V7 O8 92.54(13) . 2_755
O1 V7 O8 76.70(13) . 2_755
O21 V7 V10 112.54(14) . .
O6 V7 V10 42.54(9) . .
O17 V7 V10 42.77(10) . .
O1 V7 V10 114.96(10) . .
O8 V7 V10 130.40(9) 2_755 .
O21 V7 V4 117.94(14) . .
O6 V7 V4 40.51(10) . .
O17 V7 V4 113.94(10) . .
O1 V7 V4 39.78(10) . .
O8 V7 V4 113.20(9) 2_755 .
V10 V7 V4 79.12(3) . .
O21 V7 V9 113.25(14) . .
O6 V7 V9 113.43(10) . .
O17 V7 V9 119.81(10) . .
O1 V7 V9 36.35(9) . .
O8 V7 V9 40.39(9) 2_755 .
V10 V7 V9 133.80(4) . .
V4 V7 V9 74.60(3) . .
O13 V8 O13 101.4(2) . 2_755
O13 V8 O14 93.45(13) . 2_755
O13 V8 O14 91.38(14) 2_755 2_755
O13 V8 O14 91.38(14) . .
O13 V8 O14 93.45(13) 2_755 .
O14 V8 O14 172.38(18) 2_755 .
O13 V8 N3 168.08(18) . .
O13 V8 N3 90.32(17) 2_755 .
O14 V8 N3 88.39(17) 2_755 .
O14 V8 N3 85.69(18) . .
O13 V8 N3 90.32(17) . 2_755
O13 V8 N3 168.08(18) 2_755 2_755
O14 V8 N3 85.69(18) 2_755 2_755
O14 V8 N3 88.39(17) . 2_755
N3 V8 N3 78.1(3) . 2_755
O9 V9 O5 109.91(16) . .
O9 V9 O1 108.21(15) . .
O5 V9 O1 93.89(14) . .
O9 V9 O4 106.80(15) . .
O5 V9 O4 80.31(13) . .
O1 V9 O4 144.35(12) . .
O9 V9 O8 106.33(15) . 2_755
O5 V9 O8 143.62(13) . 2_755
O1 V9 O8 77.66(13) . 2_755
O4 V9 O8 86.39(12) . 2_755
O9 V9 V1 112.92(13) . .
O5 V9 V1 40.57(9) . .
O1 V9 V1 126.43(10) . .
O4 V9 V1 39.78(9) . .
O8 V9 V1 119.62(9) 2_755 .
O9 V9 V7 111.05(13) . .
O5 V9 V7 123.60(10) . .
O1 V9 V7 36.85(9) . .
O4 V9 V7 121.19(9) . .
O8 V9 V7 40.85(9) 2_755 .
V1 V9 V7 135.87(3) . .
O30 V10 O6 105.46(16) . .
O30 V10 O17 110.88(18) . .
O6 V10 O17 85.52(13) . .
O30 V10 O11 114.74(17) . 2_755
O6 V10 O11 88.34(13) . 2_755
O17 V10 O11 133.94(14) . 2_755
O30 V10 O16 100.51(16) . 2_755
O6 V10 O16 152.94(14) . 2_755
O17 V10 O16 92.34(13) . 2_755
O11 V10 O16 73.81(12) 2_755 2_755
O30 V10 V7 108.31(14) . .
O6 V10 V7 43.03(10) . .
O17 V10 V7 43.36(9) . .
O11 V10 V7 122.20(10) 2_755 .
O16 V10 V7 133.27(10) 2_755 .
O27 V11 O2 109.31(18) . .
O27 V11 O13 111.74(17) . .
O2 V11 O13 84.79(14) . .
O27 V11 O12 115.50(17) . .
O2 V11 O12 79.56(14) . .
O13 V11 O12 132.76(14) . .
O27 V11 O18 103.15(18) . 2_755
O2 V11 O18 145.73(13) . 2_755
O13 V11 O18 93.35(14) . 2_755
O12 V11 O18 76.80(13) . 2_755
O27 V11 V2 110.80(15) . .
O2 V11 V2 42.74(9) . .
O13 V11 V2 43.13(11) . .
O12 V11 V2 115.00(10) . .
O18 V11 V2 132.04(9) 2_755 .
O27 V11 V3 117.75(15) . .
O2 V11 V3 39.90(9) . .
O13 V11 V3 114.02(10) . .
O12 V11 V3 39.74(10) . .
O18 V11 V3 113.69(9) 2_755 .
V2 V11 V3 79.12(3) . .
O27 V11 V4 114.51(15) . .
O2 V11 V4 112.71(10) . .
O13 V11 V4 119.82(11) . .
O12 V11 V4 36.27(10) . .
O18 V11 V4 40.54(9) 2_755 .
V2 V11 V4 134.21(4) . .
V3 V11 V4 74.56(3) . .
O26 P1 O22 113.7(2) . .
O26 P1 O7 111.40(18) . .
O22 P1 O7 107.98(18) . .
O26 P1 O16 109.68(19) . .
O22 P1 O16 107.71(17) . .
O7 P1 O16 106.02(18) . .
O28 P2 O15 114.4(2) . .
O28 P2 O8 110.03(18) . .
O15 P2 O8 108.23(18) . .
O28 P2 O10 109.4(2) . .
O15 P2 O10 107.67(17) . .
O8 P2 O10 106.74(17) . .
O23 P3 O14 113.8(2) . .
O23 P3 O18 111.81(19) . .
O14 P3 O18 108.11(19) . .
O23 P3 O11 109.5(2) . .
O14 P3 O11 107.47(17) . .
O18 P3 O11 105.78(18) . .
V4 O1 V9 146.04(18) . .
V4 O1 V7 99.87(14) . .
V9 O1 V7 106.80(15) . .
V2 O2 V11 94.20(14) . .
V2 O2 V3 146.22(18) . .
V11 O2 V3 100.43(15) . .
V5 O3 V6 129.74(17) . .
V5 O3 V1 92.48(13) . .
V6 O3 V1 128.32(17) . .
V5 O4 V1 93.50(13) . .
V5 O4 V9 146.69(17) . .
V1 O4 V9 99.96(13) . .
V9 O5 V3 146.12(19) . .
V9 O5 V1 99.69(14) . .
V3 O5 V1 106.83(15) . .
V10 O6 V7 94.43(14) . .
V10 O6 V4 144.99(18) . .
V7 O6 V4 99.43(14) . .
P1 O7 V3 130.31(19) . .
P1 O7 V1 129.26(18) . .
V3 O7 V1 98.74(13) . .
P2 O8 V9 129.55(19) . 2_755
P2 O8 V7 130.87(19) . 2_755
V9 O8 V7 98.76(13) 2_755 2_755
P2 O10 V5 126.47(17) . 2_755
P2 O10 V5 126.99(19) . .
V5 O10 V5 105.44(14) 2_755 .
P3 O11 V10 125.27(17) . 2_755
P3 O11 V2 126.01(18) . .
V10 O11 V2 105.84(14) 2_755 .
V4 O12 V3 145.50(19) . .
V4 O12 V11 107.34(16) . .
V3 O12 V11 100.38(15) . .
V2 O13 V8 130.69(17) . .
V2 O13 V11 93.58(14) . .
V8 O13 V11 129.51(18) . .
P3 O14 V8 128.93(19) . .
P2 O15 V6 128.00(19) . .
P1 O16 V2 125.99(17) . .
P1 O16 V10 126.41(18) . 2_755
V2 O16 V10 105.54(14) . 2_755
V6 O17 V10 131.19(17) 2_755 .
V6 O17 V7 129.83(18) 2_755 .
V10 O17 V7 93.87(14) . .
P3 O18 V4 130.1(2) . 2_755
P3 O18 V11 129.89(19) . 2_755
V4 O18 V11 98.25(14) 2_755 2_755
P1 O22 V6 129.3(2) . .
P3 O23 Cd2 146.3(2) . .
P1 O26 Cd1 137.1(2) . .
P2 O28 Cd3 131.4(2) . .
C4 N3 V8 111.0(4) . .
C4 N3 H3D 109.4 . .
V8 N3 H3D 109.4 . .
C4 N3 H3E 109.4 . .
V8 N3 H3E 109.4 . .
H3D N3 H3E 108.0 . .
C14 N9 Cd3 110.9(5) . .
C14 N9 H9B 109.5 . .
Cd3 N9 H9B 109.5 . .
C14 N9 H9C 109.5 . .
Cd3 N9 H9C 109.5 . .
H9B N9 H9C 108.1 . .
C2 N2 V6 108.0(4) . .
C2 N2 H2B 110.1 . .
V6 N2 H2B 110.1 . .
C2 N2 H2C 110.1 . .
V6 N2 H2C 110.1 . .
H2B N2 H2C 108.4 . .
C7 N4 Cd2 109.3(5) . .
C7 N4 H4B 109.8 . .
Cd2 N4 H4B 109.8 . .
C7 N4 H4C 109.8 . .
Cd2 N4 H4C 109.8 . .
H4B N4 H4C 108.3 . .
C16 N11 Cd3 109.8(4) . .
C16 N11 H11E 109.7 . .
Cd3 N11 H11E 109.7 . .
C16 N11 H11F 109.7 . .
Cd3 N11 H11F 109.7 . .
H11E N11 H11F 108.2 . .
C1 N1 V6 116.4(5) . .
C1 N1 H1B 108.2 . .
V6 N1 H1B 108.2 . .
C1 N1 H1C 108.2 . .
V6 N1 H1C 108.2 . .
H1B N1 H1C 107.3 . .
C17 N10 Cd3 110.4(4) . .
C17 N10 H10M 109.6 . .
Cd3 N10 H10M 109.6 . .
C17 N10 H10N 109.6 . .
Cd3 N10 H10N 109.6 . .
H10M N10 H10N 108.1 . .
C9 N6 Cd1 111.2(6) . .
C9 N6 H6C 109.4 . .
Cd1 N6 H6C 109.4 . .
C9 N6 H6D 109.4 . .
Cd1 N6 H6D 109.4 . .
H6C N6 H6D 108.0 . .
C13 N8 Cd3 107.7(6) . .
C13 N8 H8D 110.2 . .
Cd3 N8 H8D 110.2 . .
C13 N8 H8E 110.2 . .
Cd3 N8 H8E 110.2 . .
H8D N8 H8E 108.5 . .
C11 N7 Cd1 111.1(6) . .
C11 N7 H7A 109.4 . .
Cd1 N7 H7A 109.4 . .
C11 N7 H7B 109.4 . .
Cd1 N7 H7B 109.4 . .
H7A N7 H7B 108.0 . .
N9 C14 C13 112.6(8) . .
N9 C14 C15 113.1(8) . .
C13 C14 C15 119.3(9) . .
N9 C14 H14A 103.1 . .
C13 C14 H14A 103.1 . .
C15 C14 H14A 103.1 . .
N4 C7 C8 114.9(9) . .
N4 C7 C6 116.6(8) . .
C8 C7 C6 120.6(9) . .
N4 C7 H7C 99.4 . .
C8 C7 H7C 99.4 . .
C6 C7 H7C 99.4 . .
C4 C4 C5 116.9(8) 2_755 .
C4 C4 N3 110.5(5) 2_755 .
C5 C4 N3 120.7(9) . .
C4 C4 H4A 101.6 2_755 .
C5 C4 H4A 101.6 . .
N3 C4 H4A 101.6 . .
C16 C18 H18A 109.5 . .
C16 C18 H18B 109.5 . .
H18A C18 H18B 109.5 . .
C16 C18 H18C 109.5 . .
H18A C18 H18C 109.5 . .
H18B C18 H18C 109.5 . .
C16 C17 N10 117.5(7) . .
C16 C17 H17A 107.9 . .
N10 C17 H17A 107.9 . .
C16 C17 H17B 107.9 . .
N10 C17 H17B 107.9 . .
H17A C17 H17B 107.2 . .
C1 C2 C3 119.2(10) . .
C1 C2 N2 114.8(7) . .
C3 C2 N2 112.4(10) . .
C1 C2 H2A 102.5 . .
C3 C2 H2A 102.5 . .
N2 C2 H2A 102.5 . .
C17 C16 N11 117.3(8) . .
C17 C16 C18 117.0(8) . .
N11 C16 C18 112.8(7) . .
C17 C16 H16A 102.2 . .
N11 C16 H16A 102.2 . .
C18 C16 H16A 102.2 . .
N5 C6 C7 115.2(8) . .
N5 C6 H6A 108.5 . .
C7 C6 H6A 108.5 . .
N5 C6 H6B 108.5 . .
C7 C6 H6B 108.5 . .
H6A C6 H6B 107.5 . .
N7 C11 C12 143.9(11) . .
N7 C11 C11 109.4(6) . 2_855
C12 C11 C11 89.7(7) . 2_855
N7 C11 H11A 102.6 . .
C12 C11 H11A 102.6 . .
C11 C11 H11A 102.6 2_855 .
C14 C15 H15A 109.5 . .
C14 C15 H15B 109.5 . .
H15A C15 H15B 109.5 . .
C14 C15 H15C 109.5 . .
H15A C15 H15C 109.5 . .
H15B C15 H15C 109.5 . .
C14 C13 N8 112.7(8) . .
C14 C13 H13A 109.0 . .
N8 C13 H13A 109.0 . .
C14 C13 H13B 109.0 . .
N8 C13 H13B 109.0 . .
H13A C13 H13B 107.8 . .
N1 C1 C2 111.2(7) . .
N1 C1 H1A 109.4 . .
C2 C1 H1A 109.4 . .
N1 C1 H1D 109.4 . .
C2 C1 H1D 109.4 . .
H1A C1 H1D 108.0 . .
C11 C12 C12 90.1(7) . 2_855
C11 C12 H12A 113.6 . .
C12 C12 H12A 113.6 2_855 .
C11 C12 H12B 113.6 . .
C12 C12 H12B 113.6 2_855 .
H12A C12 H12B 110.9 . .
N6 C9 C10 110.8(12) . .
N6 C9 C9 112.6(6) . 2_855
C10 C9 C9 135.9(10) . 2_855
N6 C9 H9A 92.9 . .
C10 C9 H9A 92.9 . .
C9 C9 H9A 92.9 2_855 .
C7 C8 H8A 109.5 . .
C7 C8 H8B 109.5 . .
H8A C8 H8B 109.5 . .
C7 C8 H8C 109.5 . .
H8A C8 H8C 109.5 . .
H8B C8 H8C 109.5 . .
C4 C5 H5A 109.5 . .
C4 C5 H5B 109.5 . .
H5A C5 H5B 109.5 . .
C4 C5 H5C 109.5 . .
H5A C5 H5C 109.5 . .
H5B C5 H5C 109.5 . .
C2 C3 H3A 109.5 . .
C2 C3 H3B 109.5 . .
H3A C3 H3B 109.5 . .
C2 C3 H3C 109.5 . .
H3A C3 H3C 109.5 . .
H3B C3 H3C 109.5 . .
C6 N5 Cd2 109.1(5) . .
C6 N5 H5D 109.9 . .
Cd2 N5 H5D 109.9 . .
C6 N5 H5E 109.9 . .
Cd2 N5 H5E 109.9 . .
H5D N5 H5E 108.3 . .
O1A C1A O2A 103.3(14) . .
O1A C1A O3A 102.3(15) . .
O2A C1A O3A 112.0(14) . .
O1A C1A C1A 111.2(13) . 2_755
O2A C1A C1A 111.8(9) . 2_755
O3A C1A C1A 115.2(12) . 2_755
C9 C10 H10A 109.5 . .
C9 C10 H10B 109.5 . .
H10A C10 H10B 109.5 . .
C9 C10 H10C 109.5 . .
H10A C10 H10C 109.5 . .
H10B C10 H10C 109.5 . .

loop_
_geom_bond_atom_site_label_1
_geom_bond_atom_site_label_2
_geom_bond_distance
_geom_bond_site_symmetry_2
Cd1 N6 2.310(6) 2_855
Cd1 N6 2.310(6) .
Cd1 N7 2.326(7) 2_855
Cd1 N7 2.326(7) .
Cd1 O26 2.397(3) 2_855
Cd1 O26 2.397(3) .
Cd2 N4 2.296(5) 5_755
Cd2 N4 2.296(5) .
Cd2 N5 2.330(6) 5_755
Cd2 N5 2.330(6) .
Cd2 O23 2.383(3) .
Cd2 O23 2.383(3) 5_755
Cd3 N11 2.252(5) .
Cd3 N9 2.284(5) .
Cd3 N8 2.302(7) .
Cd3 N10 2.311(5) .
Cd3 O28 2.316(3) .
V1 O25 1.604(3) .
V1 O4 1.917(3) .
V1 O3 1.944(3) .
V1 O5 1.947(3) .
V1 O7 2.050(3) .
V1 V5 2.7883(11) .
V1 V9 2.9505(12) .
V1 V3 3.1099(12) .
V2 O29 1.598(4) .
V2 O2 1.912(3) .
V2 O13 1.925(4) .
V2 O16 2.027(3) .
V2 O11 2.054(3) .
V2 V11 2.8098(12) .
V3 O19 1.603(3) .
V3 O5 1.926(3) .
V3 O12 1.926(3) .
V3 O2 1.933(3) .
V3 O7 2.048(3) .
V3 V11 2.9637(12) .
V4 O20 1.614(3) .
V4 O1 1.924(3) .
V4 O12 1.926(3) .
V4 O6 1.951(3) .
V4 O18 2.041(3) 2_755
V4 V7 2.9625(12) .
V4 V11 3.1080(12) .
V5 O24 1.595(4) .
V5 O4 1.912(3) .
V5 O3 1.916(3) .
V5 O10 2.023(3) 2_755
V5 O10 2.050(3) .
V6 O17 1.919(3) 2_755
V6 O3 1.932(3) .
V6 O22 2.024(3) .
V6 O15 2.036(3) .
V6 N2 2.151(5) .
V6 N1 2.165(5) .
V7 O21 1.599(4) .
V7 O6 1.933(3) .
V7 O17 1.943(3) .
V7 O1 1.947(3) .
V7 O8 2.057(3) 2_755
V7 V10 2.8240(11) .
V7 V9 3.1078(12) .
V8 O13 1.930(3) .
V8 O13 1.930(3) 2_755
V8 O14 2.026(3) 2_755
V8 O14 2.026(3) .
V8 N3 2.160(5) .
V8 N3 2.160(5) 2_755
V9 O9 1.622(3) .
V9 O5 1.913(3) .
V9 O1 1.924(3) .
V9 O4 1.936(3) .
V9 O8 2.038(3) 2_755
V10 O30 1.605(4) .
V10 O6 1.915(3) .
V10 O17 1.922(3) .
V10 O11 2.028(3) 2_755
V10 O16 2.062(3) 2_755
V11 O27 1.612(4) .
V11 O2 1.924(3) .
V11 O13 1.931(3) .
V11 O12 1.932(3) .
V11 O18 2.069(4) 2_755
P1 O26 1.497(4) .
P1 O22 1.515(3) .
P1 O7 1.578(3) .
P1 O16 1.585(3) .
P2 O28 1.489(4) .
P2 O15 1.514(3) .
P2 O8 1.566(3) .
P2 O10 1.582(3) .
P3 O23 1.482(4) .
P3 O14 1.516(3) .
P3 O18 1.581(3) .
P3 O11 1.584(3) .
O8 V9 2.038(3) 2_755
O8 V7 2.057(3) 2_755
O10 V5 2.023(3) 2_755
O11 V10 2.028(3) 2_755
O16 V10 2.062(3) 2_755
O17 V6 1.919(3) 2_755
O18 V4 2.041(3) 2_755
O18 V11 2.069(4) 2_755
N3 C4 1.492(8) .
N3 H3D 0.9000 .
N3 H3E 0.9000 .
N9 C14 1.445(10) .
N9 H9B 0.9000 .
N9 H9C 0.9000 .
N2 C2 1.555(10) .
N2 H2B 0.9000 .
N2 H2C 0.9000 .
N4 C7 1.427(10) .
N4 H4B 0.9000 .
N4 H4C 0.9000 .
N11 C16 1.454(10) .
N11 H11E 0.9000 .
N11 H11F 0.9000 .
N1 C1 1.371(10) .
N1 H1B 0.9000 .
N1 H1C 0.9000 .
N10 C17 1.432(9) .
N10 H10M 0.9000 .
N10 H10N 0.9000 .
N6 C9 1.465(10) .
N6 H6C 0.9000 .
N6 H6D 0.9000 .
N8 C13 1.476(13) .
N8 H8D 0.9000 .
N8 H8E 0.9000 .
N7 C11 1.379(11) .
N7 H7A 0.9000 .
N7 H7B 0.9000 .
C14 C13 1.455(13) .
C14 C15 1.522(14) .
C14 H14A 0.9800 .
C7 C8 1.445(14) .
C7 C6 1.456(12) .
C7 H7C 0.9800 .
C4 C4 1.417(12) 2_755
C4 C5 1.438(15) .
C4 H4A 0.9800 .
C18 C16 1.530(12) .
C18 H18A 0.9600 .
C18 H18B 0.9600 .
C18 H18C 0.9600 .
C17 C16 1.364(11) .
C17 H17A 0.9700 .
C17 H17B 0.9700 .
C2 C1 1.376(12) .
C2 C3 1.439(14) .
C2 H2A 0.9800 .
C16 H16A 0.9800 .
C6 N5 1.408(11) .
C6 H6A 0.9700 .
C6 H6B 0.9700 .
C11 C12 1.514(16) .
C11 C11 1.57(2) 2_855
C11 H11A 0.9800 .
C15 H15A 0.9600 .
C15 H15B 0.9600 .
C15 H15C 0.9600 .
C13 H13A 0.9700 .
C13 H13B 0.9700 .
C1 H1A 0.9700 .
C1 H1D 0.9700 .
C12 C12 1.56(3) 2_855
C12 H12A 0.9700 .
C12 H12B 0.9700 .
C9 C10 1.511(16) .
C9 C9 1.64(2) 2_855
C9 H9A 0.9800 .
C8 H8A 0.9600 .
C8 H8B 0.9600 .
C8 H8C 0.9600 .
C5 H5A 0.9600 .
C5 H5B 0.9600 .
C5 H5C 0.9600 .
C3 H3A 0.9600 .
C3 H3B 0.9600 .
C3 H3C 0.9600 .
N5 H5D 0.9000 .
N5 H5E 0.9000 .
C1A O1A 1.15(2) .
C1A O2A 1.179(16) .
C1A O3A 1.217(18) .
C1A C1A 1.620(17) 2_755
C10 H10A 0.9600 .
C10 H10B 0.9600 .
C10 H10C 0.9600 .
